data_7152461
loop_
_publ_author_name
'Davies, Stephen G.'
'Foster, Emma M.'
'Frost, Aileen B.'
'Lee, James A.'
'Roberts, Paul M.'
'Thomson, James E.'

_publ_section_title
;
 On the origins of diastereoselectivity in the conjugate additions of the
 antipodes of lithium N-benzyl-(N-\a-methylbenzyl)amide to enantiopure
 cis- and trans-dioxolane containing \a,\b-unsaturated esters.
;
_journal_issue 30
_journal_name_full 'Organic &amp; biomolecular chemistry'
_journal_page_first 6186
_journal_page_last 6200
_journal_paper_doi 10.1039/c2ob25099c
_journal_volume 10
_journal_year 2012
_chemical_absolute_configuration (3S,4R,5S,\aR)
_chemical_formula_moiety 'C28 H39 N1 O4'
_chemical_formula_sum 'C28 H39 N O4'
_chemical_formula_weight 453.62
_space_group_IT_number 19
_symmetry_cell_setting orthorhombic
_symmetry_space_group_name_Hall 'P 2ac 2ab'
_symmetry_space_group_name_H-M 'P 21 21 21'
_atom_sites_solution_hydrogens geom
_atom_sites_solution_primary direct
_cell_angle_alpha 90
_cell_angle_beta 90
_cell_angle_gamma 90
_cell_formula_units_Z 4
_cell_length_a 9.3260(2)
_cell_length_b 13.7383(3)
_cell_length_c 20.3169(6)
_cell_measurement_reflns_used 3213
_cell_measurement_temperature 150
_cell_measurement_theta_max 27
_cell_measurement_theta_min 5
_cell_volume 2603.07(11)
_computing_cell_refinement 'DENZO/SCALEPACK (Otwinowski & Minor, 1997)'
_computing_data_collection 'COLLECT (Nonius, 2001).'
_computing_data_reduction 'DENZO/SCALEPACK (Otwinowski & Minor, 1997)'
_computing_molecular_graphics 'CAMERON (Watkin et al., 1996)'
_computing_publication_material 'CRYSTALS (Betteridge et al., 2003)'
_computing_structure_refinement 'CRYSTALS (Betteridge et al., 2003)'
_computing_structure_solution 'SIR92 (Altomare et al., 1994)'
_diffrn_ambient_temperature 150
_diffrn_measured_fraction_theta_full 0.989
_diffrn_measured_fraction_theta_max 0.988
_diffrn_measurement_device Area
_diffrn_measurement_device_type 'Nonius KappaCCD'
_diffrn_measurement_method \w
_diffrn_radiation_monochromator graphite
_diffrn_radiation_type 'Mo K\a'
_diffrn_radiation_wavelength 0.71073
_diffrn_reflns_av_R_equivalents 0.028
_diffrn_reflns_limit_h_max 12
_diffrn_reflns_limit_h_min -12
_diffrn_reflns_limit_k_max 17
_diffrn_reflns_limit_k_min -17
_diffrn_reflns_limit_l_max 26
_diffrn_reflns_limit_l_min -26
_diffrn_reflns_number 5803
_diffrn_reflns_theta_full 26.927
_diffrn_reflns_theta_max 27.476
_diffrn_reflns_theta_min 5.233
_diffrn_standards_number 0
_exptl_absorpt_coefficient_mu 0.076
_exptl_absorpt_correction_T_max 0.99
_exptl_absorpt_correction_T_min 0.99
_exptl_absorpt_correction_type multi-scan
_exptl_absorpt_process_details 'DENZO/SCALEPACK (Otwinowski & Minor, 1997)'
_exptl_crystal_colour colourless
_exptl_crystal_density_diffrn 1.157
_exptl_crystal_density_method 'not measured'
_exptl_crystal_description block
_exptl_crystal_F_000 984
_exptl_crystal_size_max 0.160
_exptl_crystal_size_mid 0.150
_exptl_crystal_size_min 0.120
_refine_diff_density_max 0.19
_refine_diff_density_min -0.20
_refine_ls_extinction_method None
_refine_ls_goodness_of_fit_ref 0.9590
_refine_ls_hydrogen_treatment none
_refine_ls_matrix_type full
_refine_ls_number_parameters 298
_refine_ls_number_reflns 2639
_refine_ls_number_restraints 0
_refine_ls_R_factor_all 0.0451
_refine_ls_R_factor_gt 0.0364
_refine_ls_shift/su_max 0.0003663
_refine_ls_shift/su_mean 0.0000320
_refine_ls_structure_factor_coef Fsqd
_refine_ls_weighting_details
;
Method, part 1, Chebychev polynomial, (Watkin, 1994, Prince, 1982)
[weight] = 1.0/[A~0~*T~0~(x)+A~1~*T~1~(x) ... +A~n-1~]*T~n-1~(x)]
where A~i~ are the Chebychev coefficients listed below and x= Fcalc/Fmax
Method = Robust Weighting (Prince, 1982)
W = [weight] * [1-(deltaF/6*sigmaF)^2^]^2^
A~i~ are:
20.9 31.6 16.3 4.67
;
_refine_ls_weighting_scheme calc
_refine_ls_wR_factor_all 0.0984
_refine_ls_wR_factor_gt 0.0890
_refine_ls_wR_factor_ref 0.0984
_reflns_limit_h_max 12
_reflns_limit_h_min 0
_reflns_limit_k_max 17
_reflns_limit_k_min 0
_reflns_limit_l_max 26
_reflns_limit_l_min 0
_reflns_number_gt 2305
_reflns_number_total 3316
_reflns_threshold_expression I>2.0\s(I)
_oxford_diffrn_Wilson_B_factor 3.00
_oxford_diffrn_Wilson_scale 2.56
_oxford_refine_ls_r_factor_ref 0.0451
_oxford_refine_ls_scale 0.6285(16)
_oxford_reflns_number_all 2639
_oxford_reflns_threshold_expression_ref I>-3.0\s(I)
_cod_data_source_file c2ob25099c.txt
_cod_data_source_block 69
_cod_depositor_comments
;
The following automatic conversions were performed:

'_symmetry_cell_setting' value 'Orthorhombic' changed to
'orthorhombic' according to
/home/saulius/struct/CIF-dictionaries/cif_core.dic dictionary named
'cif_core.dic' version 2.4.1 from 2010-06-29.

Automatic conversion script
Id: cif_fix_values 1891 2012-01-12 08:04:46Z andrius 
;
_cod_original_formula_sum 'C28 H39 N1 O4'
_cod_database_code 7152461

loop_
_symmetry_equiv_pos_as_xyz
x,y,z
x+1/2,-y+1/2,-z
-x,y+1/2,-z+1/2
-x+1/2,-y,z+1/2

loop_
_atom_site_label
_atom_site_type_symbol
_atom_site_fract_x
_atom_site_fract_y
_atom_site_fract_z
_atom_site_U_iso_or_equiv
_atom_site_occupancy
_atom_site_adp_type
_atom_site_refinement_flags_posn
O1 O 0.25603(17) 0.89987(11) 0.59665(8) 0.0282 1.0000 Uani .
C2 C 0.1925(3) 0.82382(17) 0.56766(11) 0.0280 1.0000 Uani .
O3 O 0.07457(19) 0.82446(13) 0.54320(9) 0.0396 1.0000 Uani .
C4 C 0.2891(3) 0.73559(16) 0.56719(12) 0.0302 1.0000 Uani .
C5 C 0.2118(2) 0.64715(16) 0.59743(11) 0.0271 1.0000 Uani .
N6 N 0.1995(2) 0.65794(14) 0.66903(9) 0.0275 1.0000 Uani .
C7 C 0.0735(2) 0.60937(17) 0.69735(13) 0.0311 1.0000 Uani .
C8 C -0.0605(2) 0.66947(17) 0.68994(12) 0.0315 1.0000 Uani .
C9 C -0.1608(3) 0.6501(2) 0.64216(14) 0.0424 1.0000 Uani .
C10 C -0.2839(3) 0.7083(3) 0.63562(18) 0.0585 1.0000 Uani .
C11 C -0.3062(4) 0.7839(2) 0.67844(19) 0.0605 1.0000 Uani .
C12 C -0.2059(3) 0.8035(2) 0.72694(18) 0.0558 1.0000 Uani .
C13 C -0.0844(3) 0.74737(19) 0.73236(14) 0.0424 1.0000 Uani .
C14 C 0.3306(3) 0.65349(18) 0.70971(12) 0.0327 1.0000 Uani .
C15 C 0.3071(3) 0.72234(18) 0.76805(11) 0.0326 1.0000 Uani .
C16 C 0.3054(3) 0.82183(19) 0.75559(12) 0.0361 1.0000 Uani .
C17 C 0.2716(3) 0.8878(2) 0.80462(13) 0.0425 1.0000 Uani .
C18 C 0.2365(3) 0.8551(2) 0.86702(13) 0.0476 1.0000 Uani .
C19 C 0.2396(4) 0.7574(2) 0.88010(13) 0.0488 1.0000 Uani .
C20 C 0.2762(3) 0.6909(2) 0.83118(12) 0.0411 1.0000 Uani .
C21 C 0.3805(3) 0.5518(2) 0.73096(15) 0.0475 1.0000 Uani .
C22 C 0.2823(3) 0.55414(16) 0.57167(11) 0.0301 1.0000 Uani .
O23 O 0.21746(19) 0.47050(11) 0.60086(9) 0.0341 1.0000 Uani .
C24 C 0.2517(3) 0.38903(18) 0.55983(14) 0.0380 1.0000 Uani .
O25 O 0.2848(2) 0.42914(12) 0.49633(9) 0.0420 1.0000 Uani .
C26 C 0.2633(3) 0.53264(17) 0.49838(13) 0.0366 1.0000 Uani .
C27 C 0.1186(3) 0.5590(2) 0.46979(14) 0.0462 1.0000 Uani .
C28 C 0.1202(4) 0.3250(2) 0.55623(18) 0.0536 1.0000 Uani .
C29 C 0.3828(3) 0.3364(2) 0.58524(17) 0.0531 1.0000 Uani .
C30 C 0.1832(3) 0.99502(16) 0.60137(12) 0.0326 1.0000 Uani .
C31 C 0.2909(3) 1.05722(18) 0.63772(15) 0.0464 1.0000 Uani .
C32 C 0.0459(3) 0.9850(2) 0.64168(13) 0.0427 1.0000 Uani .
C33 C 0.1568(4) 1.03431(19) 0.53267(14) 0.0446 1.0000 Uani .
H41 H 0.3146 0.7149 0.5216 0.0357 1.0000 Uiso R
H42 H 0.3736 0.7492 0.5933 0.0335 1.0000 Uiso R
H51 H 0.1155 0.6474 0.5770 0.0325 1.0000 Uiso R
H71 H 0.0590 0.5473 0.6766 0.0373 1.0000 Uiso R
H72 H 0.0938 0.6019 0.7438 0.0367 1.0000 Uiso R
H91 H -0.1454 0.5971 0.6117 0.0518 1.0000 Uiso R
H101 H -0.3504 0.6962 0.6025 0.0669 1.0000 Uiso R
H111 H -0.3904 0.8208 0.6764 0.0657 1.0000 Uiso R
H121 H -0.2207 0.8552 0.7545 0.0645 1.0000 Uiso R
H131 H -0.0170 0.7601 0.7649 0.0465 1.0000 Uiso R
H141 H 0.4047 0.6816 0.6827 0.0347 1.0000 Uiso R
H161 H 0.3273 0.8474 0.7119 0.0401 1.0000 Uiso R
H171 H 0.2710 0.9529 0.7960 0.0473 1.0000 Uiso R
H181 H 0.2143 0.8978 0.9005 0.0560 1.0000 Uiso R
H191 H 0.2167 0.7338 0.9215 0.0547 1.0000 Uiso R
H201 H 0.2798 0.6235 0.8396 0.0487 1.0000 Uiso R
H211 H 0.4754 0.5570 0.7522 0.0654 1.0000 Uiso R
H212 H 0.3858 0.5103 0.6932 0.0650 1.0000 Uiso R
H213 H 0.3104 0.5256 0.7612 0.0633 1.0000 Uiso R
H221 H 0.3859 0.5560 0.5824 0.0369 1.0000 Uiso R
H261 H 0.3341 0.5677 0.4697 0.0402 1.0000 Uiso R
H273 H 0.1096 0.5310 0.4260 0.0637 1.0000 Uiso R
H272 H 0.0362 0.5369 0.4954 0.0628 1.0000 Uiso R
H271 H 0.1168 0.6280 0.4651 0.0632 1.0000 Uiso R
H281 H 0.1400 0.2682 0.5296 0.0756 1.0000 Uiso R
H282 H 0.0416 0.3624 0.5362 0.0766 1.0000 Uiso R
H283 H 0.0896 0.3034 0.5996 0.0762 1.0000 Uiso R
H291 H 0.4026 0.2780 0.5598 0.0772 1.0000 Uiso R
H292 H 0.3676 0.3169 0.6305 0.0778 1.0000 Uiso R
H293 H 0.4656 0.3777 0.5835 0.0771 1.0000 Uiso R
H313 H 0.2430 1.1181 0.6481 0.0653 1.0000 Uiso R
H312 H 0.3741 1.0700 0.6091 0.0648 1.0000 Uiso R
H311 H 0.3255 1.0261 0.6778 0.0636 1.0000 Uiso R
H321 H 0.0027 1.0475 0.6385 0.0664 1.0000 Uiso R
H322 H -0.0090 0.9336 0.6215 0.0654 1.0000 Uiso R
H323 H 0.0733 0.9687 0.6864 0.0662 1.0000 Uiso R
H331 H 0.1061 1.0960 0.5335 0.0710 1.0000 Uiso R
H332 H 0.0963 0.9909 0.5083 0.0705 1.0000 Uiso R
H333 H 0.2480 1.0425 0.5101 0.0712 1.0000 Uiso R

loop_
_atom_site_aniso_label
_atom_site_aniso_U_11
_atom_site_aniso_U_22
_atom_site_aniso_U_33
_atom_site_aniso_U_23
_atom_site_aniso_U_13
_atom_site_aniso_U_12
O1 0.0301(8) 0.0232(7) 0.0312(7) 0.0002(6) -0.0016(7) 0.0007(7)
C2 0.0295(11) 0.0256(11) 0.0290(11) 0.0017(9) 0.0018(10) -0.0025(10)
O3 0.0363(10) 0.0338(9) 0.0488(10) -0.0015(8) -0.0105(8) 0.0007(8)
C4 0.0280(11) 0.0249(11) 0.0377(12) 0.0003(10) 0.0057(10) -0.0015(10)
C5 0.0237(10) 0.0245(10) 0.0332(11) -0.0003(9) 0.0017(10) 0.0010(9)
N6 0.0234(9) 0.0285(9) 0.0305(9) 0.0006(8) 0.0028(8) -0.0011(8)
C7 0.0287(11) 0.0290(11) 0.0356(12) 0.0019(10) 0.0051(10) -0.0016(10)
C8 0.0277(11) 0.0298(12) 0.0369(12) 0.0046(10) 0.0103(10) -0.0037(10)
C9 0.0280(12) 0.0516(16) 0.0477(15) 0.0022(13) 0.0035(12) -0.0033(12)
C10 0.0283(14) 0.079(2) 0.068(2) 0.0179(19) 0.0000(14) 0.0000(15)
C11 0.0354(15) 0.061(2) 0.085(2) 0.0231(19) 0.0171(16) 0.0144(15)
C12 0.0481(17) 0.0404(15) 0.079(2) 0.0039(15) 0.0269(17) 0.0062(14)
C13 0.0398(14) 0.0381(14) 0.0492(15) -0.0021(13) 0.0132(13) 0.0027(12)
C14 0.0275(11) 0.0337(12) 0.0370(13) 0.0026(11) -0.0016(10) 0.0001(11)
C15 0.0305(12) 0.0358(12) 0.0316(12) 0.0023(10) -0.0042(10) -0.0002(11)
C16 0.0396(13) 0.0394(13) 0.0295(11) 0.0010(10) -0.0009(11) -0.0027(12)
C17 0.0500(16) 0.0395(13) 0.0381(13) -0.0056(11) -0.0006(13) -0.0031(13)
C18 0.0538(17) 0.0594(17) 0.0298(12) -0.0112(12) -0.0013(13) -0.0062(16)
C19 0.0558(18) 0.0637(18) 0.0271(11) 0.0070(12) -0.0009(13) -0.0093(16)
C20 0.0424(15) 0.0460(14) 0.0351(12) 0.0071(12) -0.0055(12) -0.0051(13)
C21 0.0447(15) 0.0400(14) 0.0578(17) 0.0000(14) -0.0091(14) 0.0137(13)
C22 0.0294(12) 0.0246(11) 0.0362(12) -0.0018(10) 0.0060(10) -0.0025(10)
O23 0.0385(10) 0.0214(8) 0.0425(9) -0.0020(7) 0.0104(8) -0.0004(7)
C24 0.0402(13) 0.0248(11) 0.0489(14) -0.0076(11) 0.0129(12) -0.0016(11)
O25 0.0519(11) 0.0299(9) 0.0443(9) -0.0079(8) 0.0154(9) -0.0007(8)
C26 0.0435(14) 0.0294(12) 0.0369(12) -0.0062(10) 0.0100(12) -0.0049(11)
C27 0.0538(17) 0.0429(15) 0.0418(15) -0.0063(13) -0.0028(13) -0.0041(14)
C28 0.0568(18) 0.0333(14) 0.071(2) -0.0088(14) 0.0174(16) -0.0121(14)
C29 0.0518(17) 0.0378(16) 0.070(2) -0.0033(14) 0.0155(16) 0.0115(14)
C30 0.0402(13) 0.0233(11) 0.0344(12) -0.0005(10) -0.0020(11) 0.0044(10)
C31 0.0553(17) 0.0274(12) 0.0566(16) -0.0051(12) -0.0112(15) -0.0005(13)
C32 0.0429(15) 0.0457(15) 0.0395(14) -0.0034(13) 0.0026(12) 0.0124(13)
C33 0.0570(18) 0.0328(13) 0.0439(14) 0.0092(12) -0.0034(13) 0.0046(13)

loop_
_atom_type_symbol
_atom_type_scat_dispersion_real
_atom_type_scat_dispersion_imag
_atom_type_scat_Cromer_Mann_a1
_atom_type_scat_Cromer_Mann_b1
_atom_type_scat_Cromer_Mann_a2
_atom_type_scat_Cromer_Mann_b2
_atom_type_scat_Cromer_Mann_a3
_atom_type_scat_Cromer_Mann_b3
_atom_type_scat_Cromer_Mann_a4
_atom_type_scat_Cromer_Mann_b4
_atom_type_scat_Cromer_Mann_c
_atom_type_scat_source
C 0.0033 0.0016 2.3100 20.8439 1.0200 10.2075 1.5886 0.5687 0.8650 51.6512 0.2156 'International Tables Vol C 4.2.6.8 and 6.1.1.4'
H 0.0000 0.0000 0.4930 10.5109 0.3229 26.1257 0.1402 3.1424 0.0408 57.7998 0.0030 'International Tables Vol C 4.2.6.8 and 6.1.1.4'
N 0.0061 0.0033 12.2126 0.0057 3.1322 9.8933 2.0125 28.9975 1.1663 0.5826 -11.5290 'International Tables Vol C 4.2.6.8 and 6.1.1.4'
O 0.0106 0.0060 3.0485 13.2771 2.2868 5.7011 1.5463 0.3239 0.8670 32.9089 0.2508 'International Tables Vol C 4.2.6.8 and 6.1.1.4'

loop_
_geom_angle_atom_site_label_1
_geom_angle_atom_site_label_2
_geom_angle_atom_site_label_3
_geom_angle
_geom_angle_publ_flag
C2 O1 C30 121.11(18) yes
O1 C2 O3 125.4(2) yes
O1 C2 C4 111.44(19) yes
O3 C2 C4 123.1(2) yes
C2 C4 C5 110.58(19) yes
C2 C4 H41 112.2 no
C5 C4 H41 104.9 no
C2 C4 H42 109.1 no
C5 C4 H42 108.4 no
H41 C4 H42 111.7 no
C4 C5 N6 110.63(19) yes
C4 C5 C22 108.73(18) yes
N6 C5 C22 117.22(19) yes
C4 C5 H51 104.8 no
N6 C5 H51 110.2 no
C22 C5 H51 104.5 no
C5 N6 C7 113.89(19) yes
C5 N6 C14 119.10(18) yes
C7 N6 C14 115.11(18) yes
N6 C7 C8 112.09(18) yes
N6 C7 H71 110.1 no
C8 C7 H71 109.0 no
N6 C7 H72 105.9 no
C8 C7 H72 108.5 no
H71 C7 H72 111.2 no
C7 C8 C9 122.0(2) yes
C7 C8 C13 119.5(2) yes
C9 C8 C13 118.5(2) yes
C8 C9 C10 120.9(3) yes
C8 C9 H91 119.8 no
C10 C9 H91 119.3 no
C9 C10 C11 119.7(3) yes
C9 C10 H101 120.8 no
C11 C10 H101 119.5 no
C10 C11 C12 119.7(3) yes
C10 C11 H111 120.6 no
C12 C11 H111 119.6 no
C11 C12 C13 120.3(3) yes
C11 C12 H121 119.0 no
C13 C12 H121 120.7 no
C8 C13 C12 120.9(3) yes
C8 C13 H131 118.5 no
C12 C13 H131 120.6 no
N6 C14 C15 106.80(19) yes
N6 C14 C21 116.5(2) yes
C15 C14 C21 112.8(2) yes
N6 C14 H141 105.0 no
C15 C14 H141 107.2 no
C21 C14 H141 107.9 no
C14 C15 C16 117.9(2) yes
C14 C15 C20 123.7(2) yes
C16 C15 C20 118.2(2) yes
C15 C16 C17 121.0(2) yes
C15 C16 H161 121.2 no
C17 C16 H161 117.8 no
C16 C17 C18 120.1(3) yes
C16 C17 H171 120.3 no
C18 C17 H171 119.6 no
C17 C18 C19 119.4(3) yes
C17 C18 H181 121.5 no
C19 C18 H181 119.1 no
C18 C19 C20 120.7(2) yes
C18 C19 H191 121.0 no
C20 C19 H191 118.4 no
C19 C20 C15 120.5(3) yes
C19 C20 H201 121.6 no
C15 C20 H201 117.9 no
C14 C21 H211 109.1 no
C14 C21 H212 109.4 no
H211 C21 H212 110.4 no
C14 C21 H213 108.2 no
H211 C21 H213 110.8 no
H212 C21 H213 108.9 no
C5 C22 O23 110.36(18) yes
C5 C22 C26 116.4(2) yes
O23 C22 C26 101.53(18) yes
C5 C22 H221 108.8 no
O23 C22 H221 110.0 no
C26 C22 H221 109.4 no
C22 O23 C24 107.03(17) yes
O23 C24 O25 105.73(18) yes
O23 C24 C28 107.6(2) yes
O25 C24 C28 110.8(2) yes
O23 C24 C29 110.8(2) yes
O25 C24 C29 108.4(2) yes
C28 C24 C29 113.2(2) yes
C24 O25 C26 108.88(18) yes
C22 C26 O25 101.7(2) yes
C22 C26 C27 115.6(2) yes
O25 C26 C27 110.5(2) yes
C22 C26 H261 113.4 no
O25 C26 H261 111.5 no
C27 C26 H261 104.4 no
C26 C27 H273 109.5 no
C26 C27 H272 115.0 no
H273 C27 H272 107.2 no
C26 C27 H271 107.0 no
H273 C27 H271 107.5 no
H272 C27 H271 110.4 no
C24 C28 H281 110.0 no
C24 C28 H282 108.7 no
H281 C28 H282 109.5 no
C24 C28 H283 111.8 no
H281 C28 H283 108.4 no
H282 C28 H283 108.4 no
C24 C29 H291 111.6 no
C24 C29 H292 109.8 no
H291 C29 H292 107.7 no
C24 C29 H293 110.8 no
H291 C29 H293 108.3 no
H292 C29 H293 108.5 no
O1 C30 C31 103.1(2) yes
O1 C30 C32 109.93(19) yes
C31 C30 C32 110.3(2) yes
O1 C30 C33 109.28(19) yes
C31 C30 C33 110.9(2) yes
C32 C30 C33 112.9(2) yes
C30 C31 H313 106.7 no
C30 C31 H312 109.6 no
H313 C31 H312 109.7 no
C30 C31 H311 112.3 no
H313 C31 H311 110.5 no
H312 C31 H311 108.1 no
C30 C32 H321 103.7 no
C30 C32 H322 106.5 no
H321 C32 H322 114.0 no
C30 C32 H323 107.6 no
H321 C32 H323 112.6 no
H322 C32 H323 111.7 no
C30 C33 H331 112.0 no
C30 C33 H332 110.4 no
H331 C33 H332 105.4 no
C30 C33 H333 109.4 no
H331 C33 H333 109.4 no
H332 C33 H333 110.1 no

loop_
_geom_bond_atom_site_label_1
_geom_bond_atom_site_label_2
_geom_bond_distance
_geom_bond_publ_flag
O1 C2 1.338(3) yes
O1 C30 1.476(3) yes
C2 O3 1.207(3) yes
C2 C4 1.510(3) yes
C4 C5 1.541(3) yes
C4 H41 0.997 no
C4 H42 0.969 no
C5 N6 1.467(3) yes
C5 C22 1.530(3) yes
C5 H51 0.989 no
N6 C7 1.469(3) yes
N6 C14 1.477(3) yes
C7 C8 1.505(3) yes
C7 H71 0.960 no
C7 H72 0.968 no
C8 C9 1.374(4) yes
C8 C13 1.392(4) yes
C9 C10 1.405(4) yes
C9 H91 0.967 no
C10 C11 1.371(5) yes
C10 H101 0.930 no
C11 C12 1.385(5) yes
C11 H111 0.935 no
C12 C13 1.375(4) yes
C12 H121 0.914 no
C13 H131 0.930 no
C14 C15 1.532(3) yes
C14 C21 1.535(3) yes
C14 H141 0.963 no
C15 C16 1.390(3) yes
C15 C20 1.384(3) yes
C16 C17 1.383(4) yes
C16 H161 0.976 no
C17 C18 1.384(4) yes
C17 H171 0.911 no
C18 C19 1.369(4) yes
C18 H181 0.922 no
C19 C20 1.392(4) yes
C19 H191 0.926 no
C20 H201 0.942 no
C21 H211 0.987 no
C21 H212 0.956 no
C21 H213 0.967 no
C22 O23 1.428(3) yes
C22 C26 1.528(3) yes
C22 H221 0.990 no
O23 C24 1.432(3) yes
C24 O25 1.436(3) yes
C24 C28 1.511(4) yes
C24 C29 1.512(4) yes
O25 C26 1.437(3) yes
C26 C27 1.513(4) yes
C26 H261 1.003 no
C27 H273 0.972 no
C27 H272 0.977 no
C27 H271 0.953 no
C28 H281 0.967 no
C28 H282 0.984 no
C28 H283 0.972 no
C29 H291 0.971 no
C29 H292 0.969 no
C29 H293 0.959 no
C30 C31 1.511(4) yes
C30 C32 1.526(4) yes
C30 C33 1.517(4) yes
C31 H313 0.972 no
C31 H312 0.985 no
C31 H311 0.974 no
C32 H321 0.951 no
C32 H322 0.964 no
C32 H323 0.970 no
C33 H331 0.970 no
C33 H332 0.958 no
C33 H333 0.973 no

loop_
_geom_hbond_atom_site_label_D
_geom_hbond_atom_site_label_H
_geom_hbond_atom_site_label_A
_geom_hbond_angle_DHA
_geom_hbond_distance_DH
_geom_hbond_distance_HA
_geom_hbond_distance_DA
_geom_hbond_publ_flag
C7 H71 O23 126 0.96 2.38 3.047(4) yes
C16 H161 O1 152 0.98 2.54 3.433(4) yes
C21 H212 O23 134 0.96 2.51 3.247(4) yes
C32 H322 O3 126 0.96 2.32 2.990(4) yes
